data_7250872
loop_
_publ_author_name
'Shi, Huatian'
'Liao, Yuluan'
'Li, Lianxiang'
'Sun, Po'
'wei, Xianwen'
'Yu, Weibin'

_publ_section_title
;
 Synergistic ligand--guest engineering for topological and functional
 control in cobalt(ii)-based metal--organic frameworks
;
_journal_issue 42
_journal_name_full CrystEngComm
_journal_page_first 6894
_journal_page_last 6904
_journal_paper_doi 10.1039/D5CE00801H
_journal_volume 27
_journal_year 2025
_chemical_formula_moiety '1.5(C70 H44 Co2 N2 O8), C3 H8 N O, 5[C3H7NO]'
_chemical_formula_sum 'C123 H109 Co3 N9 O18'
_chemical_formula_weight 2177.98
_space_group_crystal_system monoclinic
_space_group_IT_number 15
_space_group_name_Hall '-C 2yc'
_space_group_name_H-M_alt 'C 1 2/c 1'
_atom_sites_solution_hydrogens geom
_atom_sites_solution_primary dual
_audit_creation_date 2023-05-25
_audit_creation_method
; 
Olex2 1.5 
(compiled 2023.03.06 svn.rbb2c1857 for OlexSys, GUI svn.r6748) 
;
_audit_update_record
;
2025-07-24 deposited with the CCDC.	2025-09-17 downloaded from the CCDC.
;
_cell_angle_alpha 90
_cell_angle_beta 109.198(2)
_cell_angle_gamma 90
_cell_formula_units_Z 8
_cell_length_a 57.238(2)
_cell_length_b 19.7412(9)
_cell_length_c 23.0425(9)
_cell_measurement_reflns_used 9975
_cell_measurement_temperature 273.15
_cell_measurement_theta_max 68.16
_cell_measurement_theta_min 3.27
_cell_volume 24588.8(17)
_computing_cell_refinement 'SAINT V8.40B (?, 2016)'
_computing_data_collection 'Bruker APEX2'
_computing_data_reduction 'SAINT V8.40B (?, 2016)'
_computing_molecular_graphics 'Olex2 1.5 (Dolomanov et al., 2009)'
_computing_publication_material 'Olex2 1.5 (Dolomanov et al., 2009)'
_computing_structure_refinement 'SHELXL 2018/3 (Sheldrick, 2015)'
_computing_structure_solution 'SHELXT 2018/2 (Sheldrick, 2018)'
_diffrn_ambient_temperature 273.15
_diffrn_measured_fraction_theta_full 0.993
_diffrn_measured_fraction_theta_max 0.990
_diffrn_measurement_device_type 'Bruker APEX-II CCD'
_diffrn_measurement_method '\f and \w scans'
_diffrn_radiation_type CuK\a
_diffrn_radiation_wavelength 1.54178
_diffrn_reflns_av_R_equivalents 0.1180
_diffrn_reflns_av_unetI/netI 0.0721
_diffrn_reflns_Laue_measured_fraction_full 0.993
_diffrn_reflns_Laue_measured_fraction_max 0.990
_diffrn_reflns_limit_h_max 68
_diffrn_reflns_limit_h_min -69
_diffrn_reflns_limit_k_max 23
_diffrn_reflns_limit_k_min -23
_diffrn_reflns_limit_l_max 27
_diffrn_reflns_limit_l_min -27
_diffrn_reflns_number 95010
_diffrn_reflns_point_group_measured_fraction_full 0.993
_diffrn_reflns_point_group_measured_fraction_max 0.990
_diffrn_reflns_theta_full 67.679
_diffrn_reflns_theta_max 68.590
_diffrn_reflns_theta_min 3.321
_diffrn_source_current 1.09
_diffrn_source_power 0.05450000000000001
_diffrn_source_voltage 50.0
_diffrn_standards_number 0
_exptl_absorpt_coefficient_mu 3.656
_exptl_absorpt_correction_T_max 0.3201
_exptl_absorpt_correction_T_min 0.1947
_exptl_absorpt_correction_type none
_exptl_absorpt_process_details
; 
SADABS-2016/2 (Bruker,2016/2) was used for absorption correction. 
wR2(int) was 0.1177 before and 0.0810 after correction. 
The Ratio of minimum to maximum transmission is 0.6082. 
The \l/2 correction factor is Not present. 
;
_exptl_crystal_colour 'metallic light yellow'
_exptl_crystal_colour_lustre metallic
_exptl_crystal_colour_modifier light
_exptl_crystal_colour_primary yellow
_exptl_crystal_density_diffrn 1.177
_exptl_crystal_description block
_exptl_crystal_F_000 9080
_exptl_crystal_size_max 0.24
_exptl_crystal_size_mid 0.22
_exptl_crystal_size_min 0.2
_refine_diff_density_max 0.773
_refine_diff_density_min -0.675
_refine_diff_density_rms 0.071
_refine_ls_extinction_method none
_refine_ls_goodness_of_fit_ref 1.069
_refine_ls_hydrogen_treatment constr
_refine_ls_matrix_type full
_refine_ls_number_parameters 1155
_refine_ls_number_reflns 22457
_refine_ls_number_restraints 1180
_refine_ls_restrained_S_all 1.086
_refine_ls_R_factor_all 0.1573
_refine_ls_R_factor_gt 0.1022
_refine_ls_shift/su_max 0.002
_refine_ls_shift/su_mean 0.000
_refine_ls_structure_factor_coef Fsqd
_refine_ls_weighting_details 'w=1/[\s^2^(Fo^2^)+(0.0100P)^2^+150.0000P] where P=(Fo^2^+2Fc^2^)/3'
_refine_ls_weighting_scheme calc
_refine_ls_wR_factor_gt 0.1920
_refine_ls_wR_factor_ref 0.2108
_reflns_Friedel_coverage 0.000
_reflns_number_gt 10619
_reflns_number_total 22457
_reflns_threshold_expression 'I > 2\s(I)'
_cod_data_source_file d5ce00801h2.cif
_cod_data_source_block T-MOF-2
_cod_depositor_comments 'Adding full bibliography for 7250870--7250873.cif.'
_cod_original_cell_volume 24588.8(18)
_cod_database_code 7250872
_shelx_shelxl_version_number 2018/3
_shelx_space_group_comment
; 
The symmetry employed for this shelxl refinement is uniquely defined 
by the following loop, which should always be used as a source of 
symmetry information in preference to the above space-group names. 
They are only intended as comments. 
;
_shelx_estimated_absorpt_t_max 0.528
_shelx_estimated_absorpt_t_min 0.474
_olex2_refinement_description
; 
1. Fixed Uiso 
 At 1.2 times of: 
  All C(H) groups, All C(H,H) groups 
 At 1.5 times of: 
  All C(H,H,H) groups 
2. Rigid bond restraints 
 All non-hydrogen atoms 
 with sigma for 1-2 distances of 0.01 and sigma for 1-3 distances of 0.01 
3. Uiso/Uaniso restraints and constraints 
All non-hydrogen atoms have similar U: within 2A with sigma of 0.01 and sigma 
for terminal atoms of 0.02 within 2A 
4.a Secondary CH2 refined with riding coordinates: 
 C94(H94A,H94B) 
4.b Aromatic/amide H refined with riding coordinates: 
 C00U(H00U), C01D(H01D), C01H(H01H), C01I(H01I), C01K(H01K), C012(H012), 
 C014(H014), C017(H017), C38(H38), C39(H39), C41(H41), C42(H42), C44(H44), 
 C45(H45), C47(H47), C48(H48), C50(H50), C51(H51), C53(H53), C54(H54), C55(H55), 
  C56(H56), C57(H57), C58(H58), C59(H59), C60(H60), C64(H64), C65(H65), 
 C66(H66), C67(H67), C71(H71), C72(H72), C73(H73), C74(H74), C78(H78), C79(H79), 
  C80(H80), C81(H81), C85(H85), C86(H86), C88(H88), C89(H89), C90(H90), 
 C91(H91), C1(H1), C2(H2), C4(H4), C5(H5), C6(H6), C7(H7), C8(H8), C9(H9), 
 C10(H10), C11(H11), C15(H15), C16(H16), C17(H17), C18(H18), C24(H24), C25(H25), 
  C27(H27), C28(H28), C30(H30), C31(H31), C33(H33), C34(H34) 
4.c Idealised Me refined as rotating group: 
 C92(H92A,H92B,H92C), C93(H93A,H93B,H93C) 
;
_smtbx_masks_special_details
; 
A solvent mask was calculated and 1757 electrons were 
found in a volume of 10177\%A^3^ in 1 void per unit cell. 
This is consistent with the presence of 
0.129[C3H7NO] per Asymmetric Unit 
which account for 1600 electrons 
per unit cell. 
;
_smtbx_masks_void_probe_radius 1.2
_smtbx_masks_void_truncation_radius 1.2
_olex2_submission_special_instructions 'No special instructions were received'

loop_
_space_group_symop_operation_xyz
'x, y, z'
'-x, y, -z+1/2'
'x+1/2, y+1/2, z'
'-x+1/2, y+1/2, -z+1/2'
'-x, -y, -z'
'x, -y, z-1/2'
'-x+1/2, -y+1/2, -z'
'x+1/2, -y+1/2, z-1/2'

loop_
_atom_site_label
_atom_site_type_symbol
_atom_site_fract_x
_atom_site_fract_y
_atom_site_fract_z
_atom_site_U_iso_or_equiv
_atom_site_adp_type
_atom_site_occupancy
_atom_site_site_symmetry_order
_atom_site_calc_flag
_atom_site_refinement_flags_posn
_atom_site_refinement_flags_adp
_atom_site_refinement_flags_occupancy
_atom_site_disorder_assembly
_atom_site_disorder_group
Co2 Co 0.10844(2) 0.75038(5) 0.61173(4) 0.0496(2) Uani 1 1 d . U . . .
Co3 Co 0.15954(2) 0.75145(5) 0.65358(4) 0.0487(2) Uani 1 1 d . U . . .
O6 O 0.14866(7) 0.8116(2) 0.71118(18) 0.0654(11) Uani 1 1 d . U . . .
O7 O 0.10739(7) 0.8202(2) 0.67398(18) 0.0678(11) Uani 1 1 d . U . . .
O8 O 0.15721(7) 1.1727(2) 1.09390(18) 0.0632(11) Uani 1 1 d . U . . .
O9 O 0.11553(7) 1.1757(2) 1.05820(18) 0.0649(11) Uani 1 1 d . U . . .
O10 O 0.15541(7) 0.6741(2) 0.70743(18) 0.0645(11) Uani 1 1 d . U . . .
O11 O 0.11359(7) 0.6785(2) 0.67485(18) 0.0663(11) Uani 1 1 d . U . . .
O12 O 0.15831(7) 0.3167(2) 1.08796(18) 0.0617(11) Uani 1 1 d . U . . .
O13 O 0.11655(7) 0.3183(2) 1.05611(19) 0.0672(12) Uani 1 1 d . U . . .
N2 N 0.57092(8) 0.7557(3) 1.0690(2) 0.0800(16) Uani 1 1 d . U . . .
N3 N 0.19634(8) 0.7634(3) 0.7008(2) 0.0602(13) Uani 1 1 d . U . . .
C00Q C 0.12812(12) 0.8334(4) 0.7132(3) 0.0661(15) Uani 1 1 d . U . . .
C00U C 0.15671(11) 1.0846(3) 0.9959(3) 0.0650(16) Uani 1 1 d . U . . .
H00U H 0.171887 1.103730 1.017962 0.078 Uiso 1 1 calc R U . . .
C00V C 0.13545(11) 1.1012(3) 1.0117(3) 0.0598(14) Uani 1 1 d . U . . .
C00Y C 0.13172(12) 0.9663(4) 0.8641(3) 0.0686(16) Uani 1 1 d . U . . .
C00Z C 0.13655(11) 1.1532(3) 1.0584(3) 0.0584(14) Uani 1 1 d . U . . .
C01D C 0.11243(11) 1.0246(3) 0.9322(3) 0.0633(16) Uani 1 1 d . U . . .
H01D H 0.097647 1.002689 0.911520 0.076 Uiso 1 1 calc R U . . .
C01H C 0.15532(11) 1.0419(3) 0.9496(3) 0.0662(16) Uani 1 1 d . U . . .
H01H H 0.169489 1.032550 0.939742 0.079 Uiso 1 1 calc R U . . .
C01I C 0.15080(11) 0.8835(4) 0.8159(3) 0.0703(17) Uani 1 1 d . U . . .
H01I H 0.164321 0.856977 0.816722 0.084 Uiso 1 1 calc R U . . .
C01K C 0.10834(12) 0.9176(4) 0.7639(3) 0.0719(17) Uani 1 1 d . U . . .
H01K H 0.093693 0.913718 0.730990 0.086 Uiso 1 1 calc R U . . .
C011 C 0.13329(11) 1.0117(3) 0.9163(3) 0.0637(15) Uani 1 1 d . U . . .
C012 C 0.11344(11) 1.0691(3) 0.9779(3) 0.0627(15) Uani 1 1 d . U . . .
H012 H 0.099084 1.078480 0.986903 0.075 Uiso 1 1 calc R U . . .
C014 C 0.10995(12) 0.9609(4) 0.8127(3) 0.0712(17) Uani 1 1 d . U . . .
H014 H 0.096297 0.987140 0.811535 0.085 Uiso 1 1 calc R U . . .
C016 C 0.12905(12) 0.8804(4) 0.7653(3) 0.0655(15) Uani 1 1 d . U . . .
C017 C 0.15224(11) 0.9262(4) 0.8650(3) 0.0733(18) Uani 1 1 d . U . . .
H017 H 0.166754 0.928291 0.898449 0.088 Uiso 1 1 calc R U . . .
C36 C 0.13435(12) 0.6574(4) 0.7103(3) 0.0652(15) Uani 1 1 d . U . . .
C37 C 0.13524(12) 0.6096(4) 0.7616(3) 0.0704(16) Uani 1 1 d . U . . .
C38 C 0.11323(14) 0.5869(4) 0.7677(4) 0.099(2) Uani 1 1 d . U . . .
H38 H 0.098134 0.600331 0.739834 0.118 Uiso 1 1 calc R U . . .
C39 C 0.11403(13) 0.5436(4) 0.8162(3) 0.098(2) Uani 1 1 d . U . . .
H39 H 0.099225 0.528225 0.819962 0.118 Uiso 1 1 calc R U . . .
C40 C 0.13556(12) 0.5232(4) 0.8579(3) 0.0794(18) Uani 1 1 d . U . . .
C41 C 0.15718(13) 0.5472(4) 0.8506(3) 0.086(2) Uani 1 1 d . U . . .
H41 H 0.172305 0.534177 0.878648 0.103 Uiso 1 1 calc R U . . .
C42 C 0.15695(13) 0.5893(4) 0.8038(3) 0.084(2) Uani 1 1 d . U . . .
H42 H 0.171846 0.604389 0.800431 0.101 Uiso 1 1 calc R U . . .
C43 C 0.13619(12) 0.4769(4) 0.9095(3) 0.0790(18) Uani 1 1 d . U . . .
C44 C 0.11463(12) 0.4546(4) 0.9173(3) 0.0813(19) Uani 1 1 d . U . . .
H44 H 0.099487 0.468880 0.890172 0.098 Uiso 1 1 calc R U . . .
C45 C 0.11518(12) 0.4112(4) 0.9648(3) 0.0766(18) Uani 1 1 d . U . . .
H45 H 0.100367 0.397386 0.969494 0.092 Uiso 1 1 calc R U . . .
C46 C 0.13716(12) 0.3880(4) 1.0054(3) 0.0699(16) Uani 1 1 d . U . . .
C47 C 0.15902(13) 0.4100(4) 0.9989(3) 0.095(2) Uani 1 1 d . U . . .
H47 H 0.174080 0.396077 1.026584 0.114 Uiso 1 1 calc R U . . .
C48 C 0.15848(13) 0.4535(4) 0.9504(4) 0.104(2) Uani 1 1 d . U . . .
H48 H 0.173282 0.466954 0.945405 0.125 Uiso 1 1 calc R U . . .
C49 C 0.13796(12) 0.3370(3) 1.0539(3) 0.0633(15) Uani 1 1 d . U . . .
C50 C 0.21255(10) 0.7842(3) 0.6742(3) 0.0637(15) Uani 1 1 d . U . . .
H50 H 0.206617 0.797243 0.633185 0.076 Uiso 1 1 calc R U . . .
C51 C 0.23788(11) 0.7872(4) 0.7049(3) 0.0703(16) Uani 1 1 d . U . . .
H51 H 0.248442 0.802145 0.684354 0.084 Uiso 1 1 calc R U . . .
C52 C 0.24724(11) 0.7684(4) 0.7648(3) 0.0709(16) Uani 1 1 d . U . . .
C53 C 0.23022(10) 0.7499(4) 0.7942(3) 0.0726(16) Uani 1 1 d . U . . .
H53 H 0.235661 0.739191 0.835805 0.087 Uiso 1 1 calc R U . . .
C54 C 0.20542(10) 0.7478(4) 0.7607(3) 0.0673(15) Uani 1 1 d . U . . .
H54 H 0.194391 0.734810 0.780568 0.081 Uiso 1 1 calc R U . . .
C55 C 0.27359(11) 0.7658(4) 0.7984(3) 0.0800(19) Uani 1 1 d . U . . .
H55 H 0.278687 0.772999 0.840617 0.096 Uiso 1 1 calc R U . . .
C56 C 0.29096(11) 0.7537(4) 0.7729(3) 0.0787(18) Uani 1 1 d . U . . .
H56 H 0.285740 0.748422 0.730468 0.094 Uiso 1 1 calc R U . . .
C57 C 0.31268(13) 0.6579(4) 0.8773(4) 0.092(2) Uani 1 1 d . U . . .
H57 H 0.295785 0.657204 0.855867 0.110 Uiso 1 1 calc R U . . .
C58 C 0.32170(14) 0.6163(5) 0.9256(4) 0.105(2) Uani 1 1 d . U . . .
H58 H 0.311122 0.588387 0.937967 0.126 Uiso 1 1 calc R U . . .
C59 C 0.34799(15) 0.6153(5) 0.9581(4) 0.107(2) Uani 1 1 d . U . . .
H59 H 0.354536 0.587445 0.992183 0.129 Uiso 1 1 calc R U . . .
C60 C 0.36319(14) 0.6563(4) 0.9380(4) 0.094(2) Uani 1 1 d . U . . .
H60 H 0.380196 0.654256 0.957780 0.113 Uiso 1 1 calc R U . . .
C61 C 0.35399(12) 0.7005(4) 0.8891(3) 0.0775(17) Uani 1 1 d . U . . .
C62 C 0.36949(11) 0.7424(4) 0.8700(3) 0.0774(16) Uani 1 1 d . U . . .
C63 C 0.36014(12) 0.7859(4) 0.8192(4) 0.095(2) Uani 1 1 d . U . . .
C64 C 0.37566(13) 0.8290(5) 0.7985(5) 0.117(3) Uani 1 1 d . U . . .
H64 H 0.392560 0.829622 0.819795 0.141 Uiso 1 1 calc R U . . .
C65 C 0.36658(15) 0.8686(5) 0.7493(5) 0.142(3) Uani 1 1 d . U . . .
H65 H 0.377378 0.894759 0.736052 0.170 Uiso 1 1 calc R U . . .
C66 C 0.34101(15) 0.8716(6) 0.7168(5) 0.152(3) Uani 1 1 d . U . . .
H66 H 0.334821 0.899186 0.682452 0.183 Uiso 1 1 calc R U . . .
C67 C 0.32536(15) 0.8322(5) 0.7377(5) 0.136(3) Uani 1 1 d . U . . .
H67 H 0.308407 0.834836 0.717304 0.164 Uiso 1 1 calc R U . . .
C68 C 0.33404(12) 0.7884(4) 0.7886(4) 0.097(2) Uani 1 1 d . U . . .
C69 C 0.31777(11) 0.7480(4) 0.8061(3) 0.0796(17) Uani 1 1 d . U . . .
C70 C 0.32765(12) 0.7023(4) 0.8580(3) 0.0780(17) Uani 1 1 d . U . . .
C71 C 0.40237(13) 0.6620(4) 0.8271(4) 0.0852(19) Uani 1 1 d . U . . .
H71 H 0.385318 0.661664 0.807787 0.102 Uiso 1 1 calc R U . . .
C72 C 0.41659(14) 0.6231(5) 0.8036(4) 0.099(2) Uani 1 1 d . U . . .
H72 H 0.409442 0.596373 0.769101 0.119 Uiso 1 1 calc R U . . .
C73 C 0.44332(14) 0.6241(5) 0.8336(4) 0.101(2) Uani 1 1 d . U . . .
H73 H 0.453592 0.599971 0.817066 0.121 Uiso 1 1 calc R U . . .
C74 C 0.45288(14) 0.6601(5) 0.8849(4) 0.099(2) Uani 1 1 d . U . . .
H74 H 0.469784 0.657245 0.905836 0.119 Uiso 1 1 calc R U . . .
C75 C 0.43829(12) 0.7025(4) 0.9086(4) 0.0869(18) Uani 1 1 d . U . . .
C76 C 0.44865(13) 0.7409(5) 0.9650(4) 0.101(2) Uani 1 1 d . U . . .
C77 C 0.43347(14) 0.7774(5) 0.9910(4) 0.109(2) Uani 1 1 d . U . . .
C78 C 0.44314(18) 0.8121(6) 1.0467(5) 0.135(3) Uani 1 1 d . U . . .
H78 H 0.459940 0.809505 1.068908 0.162 Uiso 1 1 calc R U . . .
C79 C 0.42751(19) 0.8503(6) 1.0687(5) 0.146(3) Uani 1 1 d . U . . .
H79 H 0.434263 0.873789 1.105481 0.175 Uiso 1 1 calc R U . . .
C80 C 0.40107(18) 0.8553(6) 1.0368(5) 0.138(3) Uani 1 1 d . U . . .
H80 H 0.390842 0.880945 1.052402 0.166 Uiso 1 1 calc R U . . .
C81 C 0.39204(16) 0.8207(5) 0.9831(5) 0.116(2) Uani 1 1 d . U . . .
H81 H 0.375187 0.823437 0.961528 0.139 Uiso 1 1 calc R U . . .
C82 C 0.40733(13) 0.7800(5) 0.9579(4) 0.101(2) Uani 1 1 d . U . . .
C83 C 0.39691(12) 0.7415(4) 0.9018(4) 0.0836(17) Uani 1 1 d . U . . .
C84 C 0.41232(12) 0.7030(4) 0.8796(4) 0.0803(17) Uani 1 1 d . U . . .
C85 C 0.47606(13) 0.7401(5) 0.9998(4) 0.110(2) Uani 1 1 d . U . . .
H85 H 0.481060 0.722414 1.039417 0.132 Uiso 1 1 calc R U . . .
C86 C 0.49276(13) 0.7612(5) 0.9800(4) 0.122(3) Uani 1 1 d . U . . .
H86 H 0.487411 0.781268 0.941331 0.146 Uiso 1 1 calc R U . . .
C87 C 0.51958(12) 0.7580(6) 1.0103(4) 0.117(2) Uani 1 1 d . U . . .
C88 C 0.53529(14) 0.7791(6) 0.9848(4) 0.145(3) Uani 1 1 d . U . . .
H88 H 0.529251 0.795336 0.944733 0.175 Uiso 1 1 calc R U . . .
C89 C 0.56052(13) 0.7789(6) 1.0142(4) 0.128(3) Uani 1 1 d . U . . .
H89 H 0.570597 0.796401 0.993304 0.153 Uiso 1 1 calc R U . . .
C90 C 0.55527(12) 0.7384(6) 1.0962(4) 0.122(3) Uani 1 1 d . U . . .
H90 H 0.561391 0.725824 1.137326 0.147 Uiso 1 1 calc R U . . .
C91 C 0.52977(13) 0.7377(6) 1.0669(4) 0.133(3) Uani 1 1 d . U . . .
H91 H 0.519643 0.722328 1.088520 0.160 Uiso 1 1 calc R U . . .
Co1 Co 0.22482(2) 0.75391(5) 0.47888(4) 0.0481(2) Uani 1 1 d . U . . .
O1 O 0.22328(7) 0.6962(2) 0.55005(17) 0.0586(10) Uani 1 1 d . U . . .
O2 O 0.26466(7) 0.6918(2) 0.58366(17) 0.0618(11) Uani 1 1 d . U . . .
O4 O 0.22831(7) 0.3307(2) 0.93247(17) 0.0602(11) Uani 1 1 d . U . . .
O5 O 0.26979(7) 0.3372(2) 0.96738(18) 0.0644(11) Uani 1 1 d . U . . .
N1 N 0.18795(7) 0.7644(3) 0.4363(2) 0.0576(13) Uani 1 1 d . U . . .
C1 C 0.17176(10) 0.7529(4) 0.4621(3) 0.0731(17) Uani 1 1 d . U . . .
H1 H 0.177673 0.742454 0.503729 0.088 Uiso 1 1 calc R U . . .
C2 C 0.14626(10) 0.7544(4) 0.4346(3) 0.0764(18) Uani 1 1 d . U . . .
H2 H 0.135998 0.745298 0.457677 0.092 Uiso 1 1 calc R U . . .
C3 C 0.13648(10) 0.7690(4) 0.3745(3) 0.0836(19) Uani 1 1 d . U . . .
C4 C 0.15313(12) 0.7905(5) 0.3458(3) 0.112(2) Uani 1 1 d . U . . .
H4 H 0.147466 0.806450 0.305589 0.135 Uiso 1 1 calc R U . . .
C5 C 0.17835(11) 0.7878(5) 0.3781(3) 0.099(2) Uani 1 1 d . U . . .
H5 H 0.189240 0.803060 0.358619 0.118 Uiso 1 1 calc R U . . .
C6 C 0.10970(11) 0.7689(4) 0.3405(3) 0.091(2) Uani 1 1 d . U . . .
H6 H 0.104838 0.782103 0.299533 0.109 Uiso 1 1 calc R U . . .
C7 C 0.09240(10) 0.7522(4) 0.3620(3) 0.0876(19) Uani 1 1 d . U . . .
H7 H 0.097318 0.739249 0.403019 0.105 Uiso 1 1 calc R U . . .
C8 C 0.05974(16) 0.8380(6) 0.3982(6) 0.168(3) Uani 1 1 d . U . . .
H8 H 0.076687 0.838187 0.419015 0.202 Uiso 1 1 calc R U . . .
C9 C 0.04503(18) 0.8789(7) 0.4176(6) 0.198(4) Uani 1 1 d . U . . .
H9 H 0.052004 0.907810 0.450653 0.238 Uiso 1 1 calc R U . . .
C10 C 0.01823(17) 0.8785(7) 0.3875(6) 0.190(4) Uani 1 1 d . U . . .
H10 H 0.007999 0.905007 0.402274 0.228 Uiso 1 1 calc R U . . .
C11 C 0.00838(15) 0.8375(6) 0.3362(6) 0.157(3) Uani 1 1 d . U . . .
H11 H -0.008513 0.838904 0.314892 0.189 Uiso 1 1 calc R U . . .
C12 C 0.02376(13) 0.7932(5) 0.3158(5) 0.117(2) Uani 1 1 d . U . . .
C13 C 0.01379(10) 0.7513(4) 0.2658(4) 0.0888(19) Uani 1 1 d . U . . .
C14 C 0.02924(12) 0.7086(4) 0.2479(3) 0.0834(18) Uani 1 1 d . U . . .
C15 C 0.01952(14) 0.6639(5) 0.1983(4) 0.107(2) Uani 1 1 d . U . . .
H15 H 0.002573 0.663908 0.177470 0.128 Uiso 1 1 calc R U . . .
C16 C 0.03400(15) 0.6211(6) 0.1802(5) 0.131(3) Uani 1 1 d . U . . .
H16 H 0.027138 0.592959 0.146503 0.157 Uiso 1 1 calc R U . . .
C17 C 0.06027(14) 0.6190(6) 0.2130(5) 0.133(3) Uani 1 1 d . U . . .
H17 H 0.070344 0.589169 0.200748 0.159 Uiso 1 1 calc R U . . .
C18 C 0.07003(13) 0.6598(5) 0.2610(4) 0.112(2) Uani 1 1 d . U . . .
H18 H 0.086836 0.656599 0.282832 0.134 Uiso 1 1 calc R U . . .
C19 C 0.05528(11) 0.7088(4) 0.2800(4) 0.0860(18) Uani 1 1 d . U . . .
C20 C 0.06542(11) 0.7516(5) 0.3281(4) 0.0885(18) Uani 1 1 d . U . . .
C21 C 0.05005(13) 0.7944(5) 0.3464(5) 0.120(2) Uani 1 1 d . U . . .
C22 C 0.24376(11) 0.6773(3) 0.5885(3) 0.0582(14) Uani 1 1 d . U . . .
C23 C 0.24400(10) 0.6357(3) 0.6426(3) 0.0577(14) Uani 1 1 d . U . . .
C24 C 0.26582(11) 0.6106(3) 0.6820(3) 0.0658(16) Uani 1 1 d . U . . .
H24 H 0.280573 0.619025 0.674544 0.079 Uiso 1 1 calc R U . . .
C25 C 0.26593(11) 0.5731(4) 0.7323(3) 0.0713(17) Uani 1 1 d . U . . .
H25 H 0.280902 0.555941 0.757910 0.086 Uiso 1 1 calc R U . . .
C26 C 0.24441(10) 0.5597(3) 0.7466(3) 0.0645(15) Uani 1 1 d . U . . .
C27 C 0.22239(11) 0.5869(3) 0.7068(3) 0.0662(16) Uani 1 1 d . U . . .
H27 H 0.207747 0.579220 0.714968 0.079 Uiso 1 1 calc R U . . .
C28 C 0.22165(10) 0.6243(3) 0.6564(3) 0.0600(15) Uani 1 1 d . U . . .
H28 H 0.206756 0.642351 0.631249 0.072 Uiso 1 1 calc R U . . .
C29 C 0.24519(11) 0.5131(4) 0.8001(3) 0.0673(15) Uani 1 1 d . U . . .
C30 C 0.26757(12) 0.4948(4) 0.8443(3) 0.0813(19) Uani 1 1 d . U . . .
H30 H 0.282056 0.516296 0.844485 0.098 Uiso 1 1 calc R U . . .
C31 C 0.26872(11) 0.4453(4) 0.8880(3) 0.0734(18) Uani 1 1 d . U . . .
H31 H 0.283916 0.432238 0.915734 0.088 Uiso 1 1 calc R U . . .
C32 C 0.24719(10) 0.4156(3) 0.8902(3) 0.0582(14) Uani 1 1 d . U . . .
C33 C 0.22524(11) 0.4385(3) 0.8510(3) 0.0590(14) Uani 1 1 d . U . . .
H33 H 0.210662 0.420815 0.854220 0.071 Uiso 1 1 calc R U . . .
C34 C 0.22373(11) 0.4867(3) 0.8068(3) 0.0633(15) Uani 1 1 d . U . . .
H34 H 0.208349 0.501593 0.781488 0.076 Uiso 1 1 calc R U . . .
C35 C 0.24882(11) 0.3582(3) 0.9339(3) 0.0576(14) Uani 1 1 d . U . . .
O15 O 0.2011(3) 0.9508(8) 0.8059(7) 0.320(6) Uani 1 1 d . U . . .
N4 N 0.1713(3) 0.9974(6) 0.7260(6) 0.177(4) Uani 1 1 d . U . . .
C92 C 0.1551(3) 0.9924(7) 0.6661(6) 0.203(5) Uani 1 1 d . U . . .
H92A H 0.139014 1.008289 0.664427 0.305 Uiso 1 1 calc R U . . .
H92B H 0.153933 0.946051 0.652938 0.305 Uiso 1 1 calc R U . . .
H92C H 0.161094 1.019613 0.639432 0.305 Uiso 1 1 calc R U . . .
C93 C 0.1640(2) 1.0591(6) 0.7601(5) 0.167(4) Uani 1 1 d . U . . .
H93A H 0.171378 1.099759 0.751323 0.250 Uiso 1 1 calc R U . . .
H93B H 0.169815 1.050971 0.803601 0.250 Uiso 1 1 calc R U . . .
H93C H 0.146313 1.064022 0.746141 0.250 Uiso 1 1 calc R U . . .
C94 C 0.1879(3) 0.9431(8) 0.7399(8) 0.203(4) Uani 1 1 d . U . . .
H94A H 0.199200 0.945877 0.716563 0.243 Uiso 1 1 calc R U . . .
H94B H 0.179180 0.900191 0.731200 0.243 Uiso 1 1 calc R U . . .

loop_
_atom_site_aniso_label
_atom_site_aniso_U_11
_atom_site_aniso_U_22
_atom_site_aniso_U_33
_atom_site_aniso_U_23
_atom_site_aniso_U_13
_atom_site_aniso_U_12
Co2 0.0394(4) 0.0640(6) 0.0422(5) 0.0015(5) 0.0089(4) -0.0004(5)
Co3 0.0399(4) 0.0629(6) 0.0405(5) -0.0008(5) 0.0092(3) 0.0006(5)
O6 0.056(2) 0.080(3) 0.061(3) -0.019(2) 0.020(2) 0.004(2)
O7 0.059(2) 0.085(3) 0.054(2) -0.020(2) 0.0114(19) 0.001(2)
O8 0.053(2) 0.079(3) 0.053(2) -0.018(2) 0.0118(19) -0.001(2)
O9 0.053(2) 0.077(3) 0.059(3) -0.015(2) 0.010(2) 0.003(2)
O10 0.061(2) 0.072(3) 0.059(2) 0.015(2) 0.017(2) 0.001(2)
O11 0.059(2) 0.078(3) 0.055(2) 0.016(2) 0.0105(19) -0.003(2)
O12 0.061(2) 0.071(3) 0.050(2) 0.016(2) 0.0129(19) -0.006(2)
O13 0.059(2) 0.076(3) 0.061(3) 0.016(2) 0.014(2) -0.009(2)
N2 0.037(2) 0.145(5) 0.051(3) 0.028(3) 0.005(2) -0.010(3)
N3 0.040(2) 0.089(4) 0.048(2) 0.007(3) 0.0104(19) 0.005(2)
C00Q 0.060(3) 0.083(4) 0.053(3) -0.013(3) 0.015(3) 0.003(3)
C00U 0.048(3) 0.082(4) 0.059(3) -0.015(3) 0.009(3) 0.003(3)
C00V 0.049(3) 0.075(4) 0.051(3) -0.007(3) 0.009(2) 0.006(3)
C00Y 0.059(3) 0.081(4) 0.062(3) -0.015(3) 0.014(3) 0.007(3)
C00Z 0.055(3) 0.066(3) 0.050(3) -0.010(3) 0.011(2) -0.001(3)
C01D 0.047(3) 0.077(4) 0.056(3) -0.017(3) 0.004(3) 0.004(3)
C01H 0.053(3) 0.084(4) 0.057(3) -0.020(3) 0.012(3) 0.004(3)
C01I 0.058(3) 0.084(4) 0.065(4) -0.025(3) 0.015(3) 0.010(3)
C01K 0.063(3) 0.090(4) 0.056(3) -0.021(3) 0.011(3) 0.012(3)
C011 0.054(3) 0.079(4) 0.052(3) -0.010(3) 0.009(2) 0.008(3)
C012 0.050(3) 0.076(4) 0.055(3) -0.011(3) 0.008(3) 0.006(3)
C014 0.059(3) 0.085(4) 0.063(4) -0.021(3) 0.011(3) 0.012(3)
C016 0.061(3) 0.080(4) 0.053(3) -0.018(3) 0.016(2) 0.005(3)
C017 0.052(3) 0.097(5) 0.064(4) -0.026(3) 0.010(3) 0.010(3)
C36 0.066(3) 0.073(4) 0.054(3) 0.007(3) 0.016(3) -0.003(3)
C37 0.065(3) 0.079(4) 0.065(3) 0.023(3) 0.019(3) -0.003(3)
C38 0.069(4) 0.125(5) 0.089(4) 0.052(4) 0.009(3) -0.009(4)
C39 0.063(3) 0.136(5) 0.085(4) 0.061(4) 0.010(3) -0.014(4)
C40 0.060(3) 0.107(4) 0.066(3) 0.029(3) 0.012(3) -0.007(3)
C41 0.059(3) 0.115(5) 0.076(4) 0.041(4) 0.011(3) -0.004(4)
C42 0.066(3) 0.102(5) 0.079(4) 0.037(4) 0.016(3) -0.003(4)
C43 0.055(3) 0.103(4) 0.071(4) 0.032(3) 0.011(3) -0.009(3)
C44 0.060(3) 0.104(5) 0.075(4) 0.037(4) 0.016(3) 0.000(3)
C45 0.064(3) 0.089(4) 0.069(4) 0.028(3) 0.012(3) -0.005(3)
C46 0.058(3) 0.083(4) 0.061(3) 0.019(3) 0.009(3) -0.010(3)
C47 0.056(3) 0.125(5) 0.087(4) 0.053(4) 0.000(3) -0.017(4)
C48 0.064(4) 0.134(5) 0.094(5) 0.062(4) -0.002(3) -0.019(4)
C49 0.058(3) 0.072(4) 0.053(3) 0.010(3) 0.010(3) -0.006(3)
C50 0.049(3) 0.087(4) 0.054(3) 0.004(3) 0.014(2) 0.005(3)
C51 0.048(3) 0.095(4) 0.068(3) 0.017(3) 0.019(3) 0.003(3)
C52 0.041(3) 0.103(4) 0.064(3) 0.010(3) 0.012(2) 0.003(3)
C53 0.050(3) 0.109(4) 0.052(3) 0.013(4) 0.008(2) 0.000(3)
C54 0.047(3) 0.109(4) 0.044(3) 0.005(3) 0.012(2) 0.002(3)
C55 0.045(3) 0.107(5) 0.080(4) 0.005(4) 0.010(3) -0.003(3)
C56 0.043(3) 0.099(4) 0.088(4) 0.002(4) 0.013(3) -0.004(3)
C57 0.056(3) 0.110(5) 0.100(5) 0.025(4) 0.012(3) -0.003(3)
C58 0.067(4) 0.123(6) 0.112(5) 0.037(4) 0.013(4) -0.003(4)
C59 0.077(4) 0.119(5) 0.111(5) 0.035(4) 0.009(4) -0.002(4)
C60 0.062(4) 0.109(5) 0.097(5) 0.024(4) 0.007(3) -0.008(4)
C61 0.052(3) 0.092(4) 0.081(4) 0.011(3) 0.011(3) -0.007(3)
C62 0.044(3) 0.087(4) 0.095(4) 0.005(3) 0.015(3) -0.006(3)
C63 0.046(3) 0.109(5) 0.127(5) 0.029(4) 0.024(3) -0.004(3)
C64 0.048(3) 0.135(6) 0.164(6) 0.063(5) 0.028(4) 0.007(4)
C65 0.057(4) 0.167(7) 0.200(7) 0.098(5) 0.042(4) 0.010(4)
C66 0.064(4) 0.180(7) 0.201(7) 0.117(5) 0.029(5) 0.006(5)
C67 0.059(4) 0.162(6) 0.179(6) 0.086(5) 0.026(4) 0.002(4)
C68 0.047(3) 0.117(5) 0.124(5) 0.043(4) 0.022(3) 0.000(3)
C69 0.041(3) 0.098(4) 0.096(4) 0.013(3) 0.017(3) 0.001(3)
C70 0.048(3) 0.091(4) 0.090(4) 0.011(3) 0.016(3) -0.003(3)
C71 0.060(3) 0.110(5) 0.086(4) 0.012(4) 0.023(3) 0.003(3)
C72 0.078(4) 0.125(6) 0.096(5) 0.002(4) 0.029(4) 0.006(4)
C73 0.072(4) 0.123(6) 0.112(5) 0.006(4) 0.037(4) 0.004(4)
C74 0.056(4) 0.122(6) 0.115(5) 0.012(4) 0.024(4) 0.000(4)
C75 0.047(3) 0.112(5) 0.098(4) 0.014(3) 0.019(3) 0.001(3)
C76 0.049(3) 0.134(5) 0.110(4) 0.003(4) 0.012(3) -0.003(4)
C77 0.056(3) 0.141(5) 0.118(5) -0.016(4) 0.014(3) -0.011(4)
C78 0.080(5) 0.164(7) 0.141(6) -0.038(5) 0.009(4) -0.016(5)
C79 0.103(5) 0.170(7) 0.148(6) -0.050(5) 0.018(5) -0.023(5)
C80 0.097(5) 0.158(7) 0.148(6) -0.043(5) 0.027(5) -0.015(5)
C81 0.071(4) 0.133(6) 0.140(6) -0.031(5) 0.029(4) -0.008(4)
C82 0.053(3) 0.121(5) 0.123(5) -0.013(4) 0.022(3) -0.009(3)
C83 0.046(3) 0.098(4) 0.098(4) 0.005(3) 0.013(3) -0.003(3)
C84 0.048(3) 0.100(4) 0.086(4) 0.015(3) 0.013(3) -0.001(3)
C85 0.053(3) 0.169(6) 0.099(5) 0.015(5) 0.012(3) -0.006(4)
C86 0.050(3) 0.199(7) 0.099(5) 0.034(5) 0.003(3) -0.010(5)
C87 0.042(3) 0.218(6) 0.081(4) 0.041(5) 0.006(3) -0.008(4)
C88 0.057(4) 0.261(7) 0.095(5) 0.067(5) -0.007(3) -0.023(5)
C89 0.053(3) 0.236(7) 0.076(4) 0.059(5) -0.005(3) -0.022(5)
C90 0.048(3) 0.226(7) 0.086(4) 0.047(5) 0.012(3) -0.004(5)
C91 0.047(3) 0.245(7) 0.099(5) 0.051(5) 0.012(3) -0.009(5)
Co1 0.0361(4) 0.0644(6) 0.0409(4) -0.0009(5) 0.0089(3) -0.0003(5)
O1 0.046(2) 0.079(3) 0.048(2) 0.013(2) 0.0111(17) -0.003(2)
O2 0.045(2) 0.083(3) 0.054(2) 0.015(2) 0.0109(18) -0.003(2)
O4 0.051(2) 0.071(3) 0.057(2) 0.013(2) 0.0150(19) -0.003(2)
O5 0.046(2) 0.086(3) 0.055(2) 0.015(2) 0.0096(18) -0.003(2)
N1 0.036(2) 0.096(4) 0.039(2) -0.008(2) 0.0104(18) -0.001(2)
C1 0.038(2) 0.118(5) 0.053(3) 0.021(4) 0.001(2) -0.005(3)
C2 0.035(2) 0.125(5) 0.063(3) 0.020(4) 0.009(2) -0.005(3)
C3 0.032(2) 0.153(5) 0.060(3) 0.011(4) 0.007(2) -0.008(3)
C4 0.045(3) 0.214(6) 0.067(4) 0.038(4) 0.003(3) -0.020(4)
C5 0.042(3) 0.187(6) 0.058(3) 0.034(4) 0.005(3) -0.012(4)
C6 0.036(3) 0.154(6) 0.071(4) 0.009(4) 0.003(3) -0.009(4)
C7 0.036(3) 0.136(5) 0.086(4) -0.003(4) 0.013(3) -0.008(4)
C8 0.059(4) 0.194(7) 0.233(7) -0.119(6) 0.024(5) -0.007(5)
C9 0.076(5) 0.222(8) 0.272(8) -0.150(6) 0.025(5) -0.005(6)
C10 0.068(4) 0.215(8) 0.271(8) -0.139(6) 0.035(5) -0.006(5)
C11 0.055(4) 0.177(7) 0.229(7) -0.104(6) 0.033(5) -0.008(4)
C12 0.039(3) 0.138(5) 0.168(5) -0.058(4) 0.028(4) -0.011(3)
C13 0.033(3) 0.117(5) 0.108(5) -0.018(4) 0.011(3) -0.007(3)
C14 0.043(3) 0.123(5) 0.081(4) -0.009(3) 0.016(3) 0.004(3)
C15 0.053(4) 0.155(6) 0.106(5) -0.029(4) 0.016(3) 0.002(4)
C16 0.061(4) 0.180(7) 0.136(6) -0.062(5) 0.013(4) 0.005(5)
C17 0.054(4) 0.182(7) 0.145(6) -0.068(5) 0.009(4) 0.012(4)
C18 0.044(3) 0.162(6) 0.119(5) -0.045(4) 0.013(3) 0.006(4)
C19 0.040(3) 0.127(5) 0.089(4) -0.013(3) 0.018(3) 0.004(3)
C20 0.036(3) 0.123(5) 0.102(4) -0.017(4) 0.018(3) -0.003(3)
C21 0.045(3) 0.143(5) 0.165(5) -0.064(4) 0.024(4) -0.013(4)
C22 0.049(3) 0.075(4) 0.046(3) 0.000(3) 0.008(2) -0.003(3)
C23 0.046(3) 0.071(4) 0.052(3) 0.007(3) 0.011(2) -0.004(3)
C24 0.049(3) 0.085(4) 0.061(3) 0.021(3) 0.015(3) 0.000(3)
C25 0.045(3) 0.094(4) 0.071(4) 0.027(3) 0.014(3) 0.007(3)
C26 0.046(3) 0.079(4) 0.064(3) 0.017(3) 0.012(2) 0.000(3)
C27 0.046(3) 0.085(4) 0.064(3) 0.019(3) 0.013(3) 0.001(3)
C28 0.042(3) 0.076(4) 0.057(3) 0.014(3) 0.009(2) -0.002(3)
C29 0.054(3) 0.085(4) 0.058(3) 0.017(3) 0.012(2) -0.004(3)
C30 0.055(3) 0.100(5) 0.080(4) 0.031(3) 0.010(3) -0.008(3)
C31 0.050(3) 0.090(4) 0.072(4) 0.027(3) 0.009(3) -0.003(3)
C32 0.047(3) 0.072(4) 0.055(3) 0.005(3) 0.015(2) -0.003(3)
C33 0.052(3) 0.076(4) 0.047(3) 0.003(3) 0.015(2) -0.006(3)
C34 0.048(3) 0.081(4) 0.058(3) 0.012(3) 0.013(3) 0.000(3)
C35 0.048(3) 0.072(4) 0.050(3) -0.003(3) 0.014(2) 0.000(3)
O15 0.332(14) 0.307(13) 0.294(11) 0.027(12) 0.067(11) -0.021(11)
N4 0.218(10) 0.153(8) 0.190(8) -0.020(7) 0.106(7) -0.082(7)
C92 0.305(14) 0.147(10) 0.171(10) -0.046(8) 0.096(9) -0.081(10)
C93 0.230(11) 0.185(9) 0.131(8) -0.061(7) 0.121(8) -0.138(8)
C94 0.229(11) 0.170(9) 0.238(9) -0.013(10) 0.115(9) -0.082(7)

loop_
_atom_type_symbol
_atom_type_description
_atom_type_scat_dispersion_real
_atom_type_scat_dispersion_imag
_atom_type_scat_source
C C 0.0181 0.0091 'International Tables Vol C Tables 4.2.6.8 and 6.1.1.4'
H H 0.0000 0.0000 'International Tables Vol C Tables 4.2.6.8 and 6.1.1.4'
Co Co -2.3653 3.6143 'International Tables Vol C Tables 4.2.6.8 and 6.1.1.4'
N N 0.0311 0.0180 'International Tables Vol C Tables 4.2.6.8 and 6.1.1.4'
O O 0.0492 0.0322 'International Tables Vol C Tables 4.2.6.8 and 6.1.1.4'

loop_
_geom_angle_atom_site_label_1
_geom_angle_atom_site_label_2
_geom_angle_atom_site_label_3
_geom_angle
_geom_angle_site_symmetry_1
_geom_angle_site_symmetry_3
_geom_angle_publ_flag
O7 Co2 Co3 91.28(12) . . ?
O7 Co2 O9 89.98(19) . 6_575 ?
O7 Co2 O13 169.11(17) . 6_565 ?
O7 Co2 N2 96.4(2) . 8_465 ?
O9 Co2 Co3 78.87(11) 6_575 . ?
O9 Co2 N2 97.9(2) 6_575 8_465 ?
O11 Co2 Co3 82.21(12) . . ?
O11 Co2 O7 89.97(18) . . ?
O11 Co2 O9 161.07(17) . 6_575 ?
O11 Co2 O13 88.57(19) . 6_565 ?
O11 Co2 N2 100.9(2) . 8_465 ?
O13 Co2 Co3 77.83(12) 6_565 . ?
O13 Co2 O9 87.92(18) 6_565 6_575 ?
O13 Co2 N2 94.5(2) 6_565 8_465 ?
N2 Co2 Co3 171.71(15) 8_465 . ?
O6 Co3 Co2 73.44(12) . . ?
O6 Co3 O10 85.27(18) . . ?
O6 Co3 N3 93.92(18) . . ?
O8 Co3 Co2 86.70(11) 6_575 . ?
O8 Co3 O6 92.67(18) 6_575 . ?
O8 Co3 O10 170.06(16) 6_575 . ?
O8 Co3 O12 90.33(17) 6_575 6_565 ?
O8 Co3 N3 95.93(19) 6_575 . ?
O10 Co3 Co2 83.39(12) . . ?
O10 Co3 N3 93.91(18) . . ?
O12 Co3 Co2 87.77(12) 6_565 . ?
O12 Co3 O6 160.75(17) 6_565 . ?
O12 Co3 O10 88.51(18) 6_565 . ?
O12 Co3 N3 104.69(18) 6_565 . ?
N3 Co3 Co2 167.22(14) . . ?
C00Q O6 Co3 135.4(4) . . ?
C00Q O7 Co2 114.4(4) . . ?
C00Z O8 Co3 120.7(4) . 6_576 ?
C00Z O9 Co2 128.3(4) . 6_576 ?
C36 O10 Co3 121.9(4) . . ?
C36 O11 Co2 126.0(4) . . ?
C49 O12 Co3 119.1(4) . 6_566 ?
C49 O13 Co2 129.2(4) . 6_566 ?
C89 N2 Co2 124.3(5) . 8_566 ?
C89 N2 C90 113.4(6) . . ?
C90 N2 Co2 122.2(5) . 8_566 ?
C50 N3 Co3 122.8(4) . . ?
C50 N3 C54 116.8(5) . . ?
C54 N3 Co3 120.3(4) . . ?
O6 C00Q C016 116.7(6) . . ?
O7 C00Q O6 124.7(6) . . ?
O7 C00Q C016 118.6(6) . . ?
C00V C00U H00U 119.4 . . ?
C01H C00U H00U 119.4 . . ?
C01H C00U C00V 121.2(6) . . ?
C00U C00V C00Z 120.9(6) . . ?
C012 C00V C00U 116.4(6) . . ?
C012 C00V C00Z 122.5(6) . . ?
C014 C00Y C011 121.8(6) . . ?
C017 C00Y C011 120.0(6) . . ?
C017 C00Y C014 118.2(6) . . ?
O8 C00Z O9 125.3(6) . . ?
O8 C00Z C00V 119.6(5) . . ?
O9 C00Z C00V 115.1(5) . . ?
C011 C01D H01D 119.9 . . ?
C012 C01D H01D 119.9 . . ?
C012 C01D C011 120.2(6) . . ?
C00U C01H H01H 119.4 . . ?
C00U C01H C011 121.3(6) . . ?
C011 C01H H01H 119.4 . . ?
C016 C01I H01I 119.9 . . ?
C017 C01I H01I 119.9 . . ?
C017 C01I C016 120.2(6) . . ?
C014 C01K H01K 120.8 . . ?
C016 C01K H01K 120.8 . . ?
C016 C01K C014 118.5(6) . . ?
C01D C011 C00Y 120.0(6) . . ?
C01H C011 C00Y 121.0(6) . . ?
C01H C011 C01D 119.1(6) . . ?
C00V C012 H012 119.1 . . ?
C01D C012 C00V 121.8(6) . . ?
C01D C012 H012 119.1 . . ?
C00Y C014 H014 119.1 . . ?
C01K C014 C00Y 121.9(6) . . ?
C01K C014 H014 119.1 . . ?
C01I C016 C00Q 118.7(6) . . ?
C01K C016 C00Q 120.1(6) . . ?
C01K C016 C01I 121.1(6) . . ?
C00Y C017 H017 120.0 . . ?
C01I C017 C00Y 120.1(6) . . ?
C01I C017 H017 120.0 . . ?
O10 C36 C37 114.6(6) . . ?
O11 C36 O10 125.7(6) . . ?
O11 C36 C37 119.6(6) . . ?
C38 C37 C36 119.1(6) . . ?
C42 C37 C36 122.2(6) . . ?
C42 C37 C38 118.6(6) . . ?
C37 C38 H38 120.4 . . ?
C37 C38 C39 119.2(7) . . ?
C39 C38 H38 120.4 . . ?
C38 C39 H39 118.9 . . ?
C40 C39 C38 122.3(7) . . ?
C40 C39 H39 118.9 . . ?
C39 C40 C41 117.0(6) . . ?
C39 C40 C43 121.8(6) . . ?
C41 C40 C43 121.3(6) . . ?
C40 C41 H41 119.0 . . ?
C42 C41 C40 122.0(7) . . ?
C42 C41 H41 119.0 . . ?
C37 C42 H42 119.5 . . ?
C41 C42 C37 121.0(7) . . ?
C41 C42 H42 119.5 . . ?
C44 C43 C40 120.9(6) . . ?
C44 C43 C48 117.8(6) . . ?
C48 C43 C40 121.3(6) . . ?
C43 C44 H44 119.5 . . ?
C43 C44 C45 120.9(6) . . ?
C45 C44 H44 119.5 . . ?
C44 C45 H45 119.3 . . ?
C46 C45 C44 121.5(6) . . ?
C46 C45 H45 119.3 . . ?
C45 C46 C47 118.7(6) . . ?
C45 C46 C49 121.9(6) . . ?
C47 C46 C49 119.3(6) . . ?
C46 C47 H47 120.1 . . ?
C46 C47 C48 119.9(6) . . ?
C48 C47 H47 120.1 . . ?
C43 C48 C47 121.2(7) . . ?
C43 C48 H48 119.4 . . ?
C47 C48 H48 119.4 . . ?
O12 C49 O13 126.1(6) . . ?
O12 C49 C46 118.9(6) . . ?
O13 C49 C46 115.1(5) . . ?
N3 C50 H50 118.4 . . ?
N3 C50 C51 123.1(6) . . ?
C51 C50 H50 118.4 . . ?
C50 C51 H51 119.9 . . ?
C52 C51 C50 120.1(6) . . ?
C52 C51 H51 119.9 . . ?
C51 C52 C53 117.2(6) . . ?
C51 C52 C55 123.0(6) . . ?
C53 C52 C55 119.8(6) . . ?
C52 C53 H53 120.4 . . ?
C54 C53 C52 119.2(6) . . ?
C54 C53 H53 120.4 . . ?
N3 C54 C53 123.4(6) . . ?
N3 C54 H54 118.3 . . ?
C53 C54 H54 118.3 . . ?
C52 C55 H55 117.8 . . ?
C56 C55 C52 124.5(7) . . ?
C56 C55 H55 117.8 . . ?
C55 C56 H56 117.1 . . ?
C55 C56 C69 125.8(7) . . ?
C69 C56 H56 117.1 . . ?
C58 C57 H57 118.7 . . ?
C58 C57 C70 122.6(7) . . ?
C70 C57 H57 118.7 . . ?
C57 C58 H58 120.3 . . ?
C57 C58 C59 119.3(8) . . ?
C59 C58 H58 120.3 . . ?
C58 C59 H59 120.6 . . ?
C60 C59 C58 118.9(8) . . ?
C60 C59 H59 120.6 . . ?
C59 C60 H60 118.9 . . ?
C59 C60 C61 122.1(7) . . ?
C61 C60 H60 118.9 . . ?
C60 C61 C62 121.5(7) . . ?
C60 C61 C70 118.5(7) . . ?
C62 C61 C70 120.0(7) . . ?
C61 C62 C63 121.3(6) . . ?
C61 C62 C83 120.9(7) . . ?
C63 C62 C83 117.7(6) . . ?
C62 C63 C64 122.4(7) . . ?
C62 C63 C68 118.8(7) . . ?
C64 C63 C68 118.8(8) . . ?
C63 C64 H64 119.2 . . ?
C65 C64 C63 121.6(8) . . ?
C65 C64 H64 119.2 . . ?
C64 C65 H65 119.3 . . ?
C64 C65 C66 121.5(8) . . ?
C66 C65 H65 119.3 . . ?
C65 C66 H66 121.0 . . ?
C67 C66 C65 118.0(9) . . ?
C67 C66 H66 121.0 . . ?
C66 C67 H67 118.6 . . ?
C66 C67 C68 122.8(8) . . ?
C68 C67 H67 118.6 . . ?
C67 C68 C63 117.2(7) . . ?
C69 C68 C63 122.2(7) . . ?
C69 C68 C67 120.6(7) . . ?
C68 C69 C56 119.4(7) . . ?
C68 C69 C70 118.7(6) . . ?
C70 C69 C56 121.9(6) . . ?
C57 C70 C61 118.5(7) . . ?
C57 C70 C69 122.5(6) . . ?
C61 C70 C69 119.0(6) . . ?
C72 C71 H71 118.6 . . ?
C72 C71 C84 122.8(7) . . ?
C84 C71 H71 118.6 . . ?
C71 C72 H72 120.7 . . ?
C71 C72 C73 118.6(8) . . ?
C73 C72 H72 120.7 . . ?
C72 C73 H73 120.4 . . ?
C74 C73 C72 119.2(8) . . ?
C74 C73 H73 120.4 . . ?
C73 C74 H74 118.8 . . ?
C73 C74 C75 122.4(8) . . ?
C75 C74 H74 118.8 . . ?
C74 C75 C76 122.4(7) . . ?
C74 C75 C84 118.9(8) . . ?
C84 C75 C76 118.4(7) . . ?
C75 C76 C85 121.1(8) . . ?
C77 C76 C75 121.4(7) . . ?
C77 C76 C85 117.4(8) . . ?
C76 C77 C82 118.2(8) . . ?
C78 C77 C76 121.9(8) . . ?
C78 C77 C82 119.9(9) . . ?
C77 C78 H78 120.2 . . ?
C79 C78 C77 119.6(9) . . ?
C79 C78 H78 120.2 . . ?
C78 C79 H79 118.6 . . ?
C78 C79 C80 122.8(10) . . ?
C80 C79 H79 118.6 . . ?
C79 C80 H80 121.7 . . ?
C81 C80 C79 116.6(10) . . ?
C81 C80 H80 121.7 . . ?
C80 C81 H81 118.4 . . ?
C80 C81 C82 123.2(9) . . ?
C82 C81 H81 118.4 . . ?
C77 C82 C81 117.9(8) . . ?
C77 C82 C83 120.4(8) . . ?
C81 C82 C83 121.7(7) . . ?
C82 C83 C62 119.2(7) . . ?
C84 C83 C62 121.2(7) . . ?
C84 C83 C82 119.5(6) . . ?
C71 C84 C75 117.8(7) . . ?
C83 C84 C71 120.4(7) . . ?
C83 C84 C75 121.8(8) . . ?
C76 C85 H85 117.1 . . ?
C86 C85 C76 125.8(8) . . ?
C86 C85 H85 117.1 . . ?
C85 C86 H86 116.0 . . ?
C85 C86 C87 127.9(9) . . ?
C87 C86 H86 116.0 . . ?
C88 C87 C86 123.0(8) . . ?
C88 C87 C91 113.8(7) . . ?
C91 C87 C86 123.0(8) . . ?
C87 C88 H88 118.4 . . ?
C87 C88 C89 123.3(8) . . ?
C89 C88 H88 118.4 . . ?
N2 C89 C88 123.5(8) . . ?
N2 C89 H89 118.2 . . ?
C88 C89 H89 118.2 . . ?
N2 C90 H90 118.3 . . ?
N2 C90 C91 123.4(7) . . ?
C91 C90 H90 118.3 . . ?
C87 C91 C90 122.3(8) . . ?
C87 C91 H91 118.9 . . ?
C90 C91 H91 118.9 . . ?
O1 Co1 Co1 90.08(11) . 7_566 ?
O1 Co1 O2 166.12(15) . 7_566 ?
O1 Co1 O4 90.11(17) . 6_565 ?
O1 Co1 N1 97.74(17) . . ?
O2 Co1 Co1 76.05(11) 7_566 7_566 ?
O4 Co1 Co1 82.29(11) 6_565 7_566 ?
O4 Co1 O2 87.51(18) 6_565 7_566 ?
O5 Co1 Co1 84.08(11) 4_556 7_566 ?
O5 Co1 O1 90.01(18) 4_556 . ?
O5 Co1 O2 89.11(18) 4_556 7_566 ?
O5 Co1 O4 166.37(16) 4_556 6_565 ?
O5 Co1 N1 97.96(18) 4_556 . ?
N1 Co1 Co1 171.90(14) . 7_566 ?
N1 Co1 O2 96.10(17) . 7_566 ?
N1 Co1 O4 95.53(18) . 6_565 ?
C22 O1 Co1 117.1(4) . . ?
C22 O2 Co1 133.4(4) . 7_566 ?
C35 O4 Co1 125.7(4) . 6_566 ?
C35 O5 Co1 124.3(4) . 4_546 ?
C1 N1 Co1 123.8(4) . . ?
C1 N1 C5 113.7(5) . . ?
C5 N1 Co1 122.3(4) . . ?
N1 C1 H1 116.5 . . ?
N1 C1 C2 126.9(6) . . ?
C2 C1 H1 116.5 . . ?
C1 C2 H2 120.2 . . ?
C3 C2 C1 119.6(6) . . ?
C3 C2 H2 120.2 . . ?
C2 C3 C4 115.9(6) . . ?
C2 C3 C6 123.7(6) . . ?
C4 C3 C6 120.2(6) . . ?
C3 C4 H4 120.5 . . ?
C5 C4 C3 119.1(7) . . ?
C5 C4 H4 120.5 . . ?
N1 C5 C4 123.8(6) . . ?
N1 C5 H5 118.1 . . ?
C4 C5 H5 118.1 . . ?
C3 C6 H6 116.8 . . ?
C7 C6 C3 126.4(7) . . ?
C7 C6 H6 116.8 . . ?
C6 C7 H7 116.6 . . ?
C6 C7 C20 126.9(7) . . ?
C20 C7 H7 116.6 . . ?
C9 C8 H8 119.1 . . ?
C9 C8 C21 121.8(9) . . ?
C21 C8 H8 119.1 . . ?
C8 C9 H9 119.6 . . ?
C8 C9 C10 120.8(10) . . ?
C10 C9 H9 119.6 . . ?
C9 C10 H10 120.8 . . ?
C11 C10 C9 118.5(10) . . ?
C11 C10 H10 120.8 . . ?
C10 C11 H11 119.5 . . ?
C10 C11 C12 121.0(9) . . ?
C12 C11 H11 119.5 . . ?
C11 C12 C21 119.3(8) . . ?
C13 C12 C11 120.8(7) . . ?
C13 C12 C21 119.8(7) . . ?
C12 C13 C13 119.0(7) . 2 ?
C14 C13 C12 119.1(6) . . ?
C14 C13 C13 121.9(7) . 2 ?
C13 C14 C15 120.4(6) . . ?
C13 C14 C19 120.4(7) . . ?
C15 C14 C19 119.3(7) . . ?
C14 C15 H15 119.1 . . ?
C16 C15 C14 121.9(7) . . ?
C16 C15 H15 119.1 . . ?
C15 C16 H16 120.0 . . ?
C15 C16 C17 119.9(9) . . ?
C17 C16 H16 120.0 . . ?
C16 C17 H17 120.1 . . ?
C18 C17 C16 119.8(8) . . ?
C18 C17 H17 120.1 . . ?
C17 C18 H18 119.0 . . ?
C17 C18 C19 122.0(7) . . ?
C19 C18 H18 119.0 . . ?
C14 C19 C18 117.1(7) . . ?
C20 C19 C14 121.0(7) . . ?
C20 C19 C18 121.8(6) . . ?
C19 C20 C7 121.6(7) . . ?
C19 C20 C21 118.9(6) . . ?
C21 C20 C7 119.5(7) . . ?
C8 C21 C12 118.4(8) . . ?
C20 C21 C8 120.8(7) . . ?
C20 C21 C12 120.7(8) . . ?
O1 C22 O2 123.4(6) . . ?
O1 C22 C23 119.9(5) . . ?
O2 C22 C23 116.7(5) . . ?
C24 C23 C22 120.5(5) . . ?
C24 C23 C28 118.8(6) . . ?
C28 C23 C22 120.6(5) . . ?
C23 C24 H24 119.9 . . ?
C23 C24 C25 120.2(6) . . ?
C25 C24 H24 119.9 . . ?
C24 C25 H25 118.7 . . ?
C24 C25 C26 122.7(6) . . ?
C26 C25 H25 118.7 . . ?
C25 C26 C29 120.6(5) . . ?
C27 C26 C25 116.5(6) . . ?
C27 C26 C29 122.8(5) . . ?
C26 C27 H27 118.8 . . ?
C28 C27 C26 122.3(6) . . ?
C28 C27 H27 118.8 . . ?
C23 C28 H28 120.2 . . ?
C27 C28 C23 119.5(5) . . ?
C27 C28 H28 120.2 . . ?
C30 C29 C26 121.4(6) . . ?
C34 C29 C26 121.6(5) . . ?
C34 C29 C30 117.0(6) . . ?
C29 C30 H30 119.2 . . ?
C31 C30 C29 121.6(6) . . ?
C31 C30 H30 119.2 . . ?
C30 C31 H31 120.2 . . ?
C32 C31 C30 119.6(6) . . ?
C32 C31 H31 120.2 . . ?
C31 C32 C35 119.1(5) . . ?
C33 C32 C31 118.4(6) . . ?
C33 C32 C35 122.5(5) . . ?
C32 C33 H33 118.6 . . ?
C32 C33 C34 122.7(6) . . ?
C34 C33 H33 118.6 . . ?
C29 C34 H34 120.0 . . ?
C33 C34 C29 120.0(6) . . ?
C33 C34 H34 120.0 . . ?
O4 C35 C32 116.7(5) . . ?
O5 C35 O4 123.6(6) . . ?
O5 C35 C32 119.6(5) . . ?
C92 N4 C93 110.4(13) . . ?
C92 N4 C94 110.8(15) . . ?
C94 N4 C93 138.4(15) . . ?
N4 C92 H92A 109.5 . . ?
N4 C92 H92B 109.5 . . ?
N4 C92 H92C 109.5 . . ?
H92A C92 H92B 109.5 . . ?
H92A C92 H92C 109.5 . . ?
H92B C92 H92C 109.5 . . ?
N4 C93 H93A 109.5 . . ?
N4 C93 H93B 109.5 . . ?
N4 C93 H93C 109.5 . . ?
H93A C93 H93B 109.5 . . ?
H93A C93 H93C 109.5 . . ?
H93B C93 H93C 109.5 . . ?
O15 C94 H94A 111.0 . . ?
O15 C94 H94B 111.0 . . ?
N4 C94 O15 103.8(16) . . ?
N4 C94 H94A 111.0 . . ?
N4 C94 H94B 111.0 . . ?
H94A C94 H94B 109.0 . . ?

loop_
_geom_bond_atom_site_label_1
_geom_bond_atom_site_label_2
_geom_bond_distance
_geom_bond_site_symmetry_2
_geom_bond_publ_flag
Co2 Co3 2.7620(11) . ?
Co2 O7 2.004(4) . ?
Co2 O9 2.036(4) 6_575 ?
Co2 O11 1.984(4) . ?
Co2 O13 2.022(4) 6_565 ?
Co2 N2 2.051(5) 8_465 ?
Co3 O6 2.025(4) . ?
Co3 O8 2.007(4) 6_575 ?
Co3 O10 2.030(4) . ?
Co3 O12 2.008(4) 6_565 ?
Co3 N3 2.042(4) . ?
O6 C00Q 1.268(7) . ?
O7 C00Q 1.260(7) . ?
O8 C00Z 1.257(7) . ?
O9 C00Z 1.281(7) . ?
O10 C36 1.272(7) . ?
O11 C36 1.270(7) . ?
O12 C49 1.237(7) . ?
O13 C49 1.296(7) . ?
N2 C89 1.291(8) . ?
N2 C90 1.296(8) . ?
N3 C50 1.333(7) . ?
N3 C54 1.340(7) . ?
C00Q C016 1.505(8) . ?
C00U H00U 0.9300 . ?
C00U C00V 1.420(8) . ?
C00U C01H 1.341(8) . ?
C00V C00Z 1.473(8) . ?
C00V C012 1.396(8) . ?
C00Y C011 1.481(8) . ?
C00Y C014 1.412(8) . ?
C00Y C017 1.410(8) . ?
C01D H01D 0.9300 . ?
C01D C011 1.383(8) . ?
C01D C012 1.358(8) . ?
C01H H01H 0.9300 . ?
C01H C011 1.377(8) . ?
C01I H01I 0.9300 . ?
C01I C016 1.399(8) . ?
C01I C017 1.390(8) . ?
C01K H01K 0.9300 . ?
C01K C014 1.393(8) . ?
C01K C016 1.385(8) . ?
C012 H012 0.9300 . ?
C014 H014 0.9300 . ?
C017 H017 0.9300 . ?
C36 C37 1.501(8) . ?
C37 C38 1.387(9) . ?
C37 C42 1.362(9) . ?
C38 H38 0.9300 . ?
C38 C39 1.396(9) . ?
C39 H39 0.9300 . ?
C39 C40 1.352(9) . ?
C40 C41 1.386(9) . ?
C40 C43 1.489(9) . ?
C41 H41 0.9300 . ?
C41 C42 1.358(9) . ?
C42 H42 0.9300 . ?
C43 C44 1.376(8) . ?
C43 C48 1.393(9) . ?
C44 H44 0.9300 . ?
C44 C45 1.384(8) . ?
C45 H45 0.9300 . ?
C45 C46 1.376(8) . ?
C46 C47 1.379(8) . ?
C46 C49 1.495(9) . ?
C47 H47 0.9300 . ?
C47 C48 1.401(9) . ?
C48 H48 0.9300 . ?
C50 H50 0.9300 . ?
C50 C51 1.390(8) . ?
C51 H51 0.9300 . ?
C51 C52 1.358(8) . ?
C52 C53 1.405(8) . ?
C52 C55 1.452(8) . ?
C53 H53 0.9300 . ?
C53 C54 1.375(7) . ?
C54 H54 0.9300 . ?
C55 H55 0.9300 . ?
C55 C56 1.332(9) . ?
C56 H56 0.9300 . ?
C56 C69 1.476(8) . ?
C57 H57 0.9300 . ?
C57 C58 1.343(10) . ?
C57 C70 1.397(9) . ?
C58 H58 0.9300 . ?
C58 C59 1.444(10) . ?
C59 H59 0.9300 . ?
C59 C60 1.377(10) . ?
C60 H60 0.9300 . ?
C60 C61 1.384(10) . ?
C61 C62 1.387(9) . ?
C61 C70 1.442(8) . ?
C62 C63 1.408(10) . ?
C62 C83 1.498(8) . ?
C63 C64 1.420(10) . ?
C63 C68 1.427(9) . ?
C64 H64 0.9300 . ?
C64 C65 1.334(11) . ?
C65 H65 0.9300 . ?
C65 C66 1.409(11) . ?
C66 H66 0.9300 . ?
C66 C67 1.387(11) . ?
C67 H67 0.9300 . ?
C67 C68 1.410(11) . ?
C68 C69 1.383(9) . ?
C69 C70 1.456(9) . ?
C71 H71 0.9300 . ?
C71 C72 1.354(10) . ?
C71 C84 1.410(10) . ?
C72 H72 0.9300 . ?
C72 C73 1.457(10) . ?
C73 H73 0.9300 . ?
C73 C74 1.333(11) . ?
C74 H74 0.9300 . ?
C74 C75 1.413(11) . ?
C75 C76 1.452(11) . ?
C75 C84 1.416(9) . ?
C76 C77 1.405(11) . ?
C76 C85 1.509(9) . ?
C77 C78 1.399(12) . ?
C77 C82 1.440(10) . ?
C78 H78 0.9300 . ?
C78 C79 1.388(13) . ?
C79 H79 0.9300 . ?
C79 C80 1.452(12) . ?
C80 H80 0.9300 . ?
C80 C81 1.359(12) . ?
C81 H81 0.9300 . ?
C81 C82 1.445(11) . ?
C82 C83 1.448(11) . ?
C83 C84 1.384(10) . ?
C85 H85 0.9300 . ?
C85 C86 1.258(10) . ?
C86 H86 0.9300 . ?
C86 C87 1.464(9) . ?
C87 C88 1.294(10) . ?
C87 C91 1.304(10) . ?
C88 H88 0.9300 . ?
C88 C89 1.379(9) . ?
C89 H89 0.9300 . ?
C90 H90 0.9300 . ?
C90 C91 1.392(9) . ?
C91 H91 0.9300 . ?
Co1 Co1 2.7266(16) 7_566 ?
Co1 O1 2.022(4) . ?
Co1 O2 2.039(4) 7_566 ?
Co1 O4 2.027(4) 6_565 ?
Co1 O5 2.021(4) 4_556 ?
Co1 N1 2.024(4) . ?
O1 C22 1.271(6) . ?
O2 C22 1.271(6) . ?
O4 C35 1.285(6) . ?
O5 C35 1.264(6) . ?
N1 C1 1.276(7) . ?
N1 C5 1.351(7) . ?
C1 H1 0.9300 . ?
C1 C2 1.387(7) . ?
C2 H2 0.9300 . ?
C2 C3 1.344(8) . ?
C3 C4 1.393(9) . ?
C3 C6 1.474(7) . ?
C4 H4 0.9300 . ?
C4 C5 1.391(8) . ?
C5 H5 0.9300 . ?
C6 H6 0.9300 . ?
C6 C7 1.286(9) . ?
C7 H7 0.9300 . ?
C7 C20 1.483(8) . ?
C8 H8 0.9300 . ?
C8 C9 1.345(12) . ?
C8 C21 1.428(12) . ?
C9 H9 0.9300 . ?
C9 C10 1.461(12) . ?
C10 H10 0.9300 . ?
C10 C11 1.389(13) . ?
C11 H11 0.9300 . ?
C11 C12 1.425(11) . ?
C12 C13 1.381(10) . ?
C12 C21 1.436(9) . ?
C13 C13 1.506(11) 2 ?
C13 C14 1.379(10) . ?
C14 C15 1.406(10) . ?
C14 C19 1.429(8) . ?
C15 H15 0.9300 . ?
C15 C16 1.342(11) . ?
C16 H16 0.9300 . ?
C16 C17 1.445(10) . ?
C17 H17 0.9300 . ?
C17 C18 1.333(11) . ?
C18 H18 0.9300 . ?
C18 C19 1.444(10) . ?
C19 C20 1.363(10) . ?
C20 C21 1.381(10) . ?
C22 C23 1.488(8) . ?
C23 C24 1.372(8) . ?
C23 C28 1.434(7) . ?
C24 H24 0.9300 . ?
C24 C25 1.374(8) . ?
C25 H25 0.9300 . ?
C25 C26 1.401(8) . ?
C26 C27 1.399(8) . ?
C26 C29 1.527(8) . ?
C27 H27 0.9300 . ?
C27 C28 1.365(8) . ?
C28 H28 0.9300 . ?
C29 C30 1.397(8) . ?
C29 C34 1.390(8) . ?
C30 H30 0.9300 . ?
C30 C31 1.390(9) . ?
C31 H31 0.9300 . ?
C31 C32 1.380(8) . ?
C32 C33 1.361(8) . ?
C32 C35 1.498(8) . ?
C33 H33 0.9300 . ?
C33 C34 1.375(8) . ?
C34 H34 0.9300 . ?
O15 C94 1.468(18) . ?
N4 C92 1.390(15) . ?
N4 C93 1.579(15) . ?
N4 C94 1.397(18) . ?
C92 H92A 0.9600 . ?
C92 H92B 0.9600 . ?
C92 H92C 0.9600 . ?
C93 H93A 0.9600 . ?
C93 H93B 0.9600 . ?
C93 H93C 0.9600 . ?
C94 H94A 0.9700 . ?
C94 H94B 0.9700 . ?

loop_
_geom_torsion_atom_site_label_1
_geom_torsion_atom_site_label_2
_geom_torsion_atom_site_label_3
_geom_torsion_atom_site_label_4
_geom_torsion
_geom_torsion_site_symmetry_1
_geom_torsion_site_symmetry_2
_geom_torsion_site_symmetry_3
_geom_torsion_site_symmetry_4
_geom_torsion_publ_flag
Co2 O7 C00Q O6 7.8(9) . . . . ?
Co2 O7 C00Q C016 -174.6(5) . . . . ?
Co2 O9 C00Z O8 1.4(10) 6_576 . . . ?
Co2 O9 C00Z C00V -177.3(4) 6_576 . . . ?
Co2 O11 C36 O10 -7.4(10) . . . . ?
Co2 O11 C36 C37 171.5(5) . . . . ?
Co2 O13 C49 O12 -2.0(10) 6_566 . . . ?
Co2 O13 C49 C46 178.2(4) 6_566 . . . ?
Co2 N2 C89 C88 176.3(9) 8_566 . . . ?
Co2 N2 C90 C91 -175.5(9) 8_566 . . . ?
Co3 O6 C00Q O7 -0.2(12) . . . . ?
Co3 O6 C00Q C016 -177.9(4) . . . . ?
Co3 O8 C00Z O9 -3.5(9) 6_576 . . . ?
Co3 O8 C00Z C00V 175.1(4) 6_576 . . . ?
Co3 O10 C36 O11 11.2(10) . . . . ?
Co3 O10 C36 C37 -167.8(4) . . . . ?
Co3 O12 C49 O13 -0.1(9) 6_566 . . . ?
Co3 O12 C49 C46 179.7(5) 6_566 . . . ?
Co3 N3 C50 C51 -174.6(5) . . . . ?
Co3 N3 C54 C53 175.1(6) . . . . ?
O6 C00Q C016 C01I -16.3(10) . . . . ?
O6 C00Q C016 C01K 166.3(7) . . . . ?
O7 C00Q C016 C01I 165.8(7) . . . . ?
O7 C00Q C016 C01K -11.6(11) . . . . ?
O10 C36 C37 C38 -178.2(7) . . . . ?
O10 C36 C37 C42 3.9(11) . . . . ?
O11 C36 C37 C38 2.8(11) . . . . ?
O11 C36 C37 C42 -175.1(7) . . . . ?
N2 C90 C91 C87 -4(2) . . . . ?
N3 C50 C51 C52 0.2(11) . . . . ?
C00U C00V C00Z O8 -15.4(10) . . . . ?
C00U C00V C00Z O9 163.4(6) . . . . ?
C00U C00V C012 C01D -0.1(10) . . . . ?
C00U C01H C011 C00Y 178.1(7) . . . . ?
C00U C01H C011 C01D -1.6(11) . . . . ?
C00V C00U C01H C011 -1.0(11) . . . . ?
C00Z C00V C012 C01D 175.6(6) . . . . ?
C01H C00U C00V C00Z -173.9(6) . . . . ?
C01H C00U C00V C012 1.9(10) . . . . ?
C011 C00Y C014 C01K -179.2(7) . . . . ?
C011 C00Y C017 C01I -180.0(7) . . . . ?
C011 C01D C012 C00V -2.5(10) . . . . ?
C012 C00V C00Z O8 169.1(6) . . . . ?
C012 C00V C00Z O9 -12.1(9) . . . . ?
C012 C01D C011 C00Y -176.4(6) . . . . ?
C012 C01D C011 C01H 3.3(10) . . . . ?
C014 C00Y C011 C01D 31.2(11) . . . . ?
C014 C00Y C011 C01H -148.5(7) . . . . ?
C014 C00Y C017 C01I 0.7(11) . . . . ?
C014 C01K C016 C00Q -179.6(7) . . . . ?
C014 C01K C016 C01I 3.1(11) . . . . ?
C016 C01I C017 C00Y 0.3(11) . . . . ?
C016 C01K C014 C00Y -2.0(11) . . . . ?
C017 C00Y C011 C01D -148.1(7) . . . . ?
C017 C00Y C011 C01H 32.2(11) . . . . ?
C017 C00Y C014 C01K 0.1(11) . . . . ?
C017 C01I C016 C00Q -179.7(7) . . . . ?
C017 C01I C016 C01K -2.3(11) . . . . ?
C36 C37 C38 C39 -178.6(8) . . . . ?
C36 C37 C42 C41 178.4(7) . . . . ?
C37 C38 C39 C40 0.4(15) . . . . ?
C38 C37 C42 C41 0.5(13) . . . . ?
C38 C39 C40 C41 0.0(14) . . . . ?
C38 C39 C40 C43 -179.9(8) . . . . ?
C39 C40 C41 C42 -0.1(13) . . . . ?
C39 C40 C43 C44 -1.7(13) . . . . ?
C39 C40 C43 C48 176.7(9) . . . . ?
C40 C41 C42 C37 -0.1(13) . . . . ?
C40 C43 C44 C45 179.5(8) . . . . ?
C40 C43 C48 C47 179.9(8) . . . . ?
C41 C40 C43 C44 178.4(8) . . . . ?
C41 C40 C43 C48 -3.1(13) . . . . ?
C42 C37 C38 C39 -0.6(13) . . . . ?
C43 C40 C41 C42 179.7(8) . . . . ?
C43 C44 C45 C46 -1.0(13) . . . . ?
C44 C43 C48 C47 -1.6(14) . . . . ?
C44 C45 C46 C47 1.5(12) . . . . ?
C44 C45 C46 C49 -175.2(7) . . . . ?
C45 C46 C47 C48 -2.0(13) . . . . ?
C45 C46 C49 O12 178.0(7) . . . . ?
C45 C46 C49 O13 -2.2(10) . . . . ?
C46 C47 C48 C43 2.2(14) . . . . ?
C47 C46 C49 O12 1.4(11) . . . . ?
C47 C46 C49 O13 -178.9(7) . . . . ?
C48 C43 C44 C45 1.0(13) . . . . ?
C49 C46 C47 C48 174.7(8) . . . . ?
C50 N3 C54 C53 -2.4(11) . . . . ?
C50 C51 C52 C53 -3.5(11) . . . . ?
C50 C51 C52 C55 175.6(7) . . . . ?
C51 C52 C53 C54 3.8(11) . . . . ?
C51 C52 C55 C56 -28.8(12) . . . . ?
C52 C53 C54 N3 -0.9(12) . . . . ?
C52 C55 C56 C69 -177.4(7) . . . . ?
C53 C52 C55 C56 150.3(8) . . . . ?
C54 N3 C50 C51 2.8(10) . . . . ?
C55 C52 C53 C54 -175.3(7) . . . . ?
C55 C56 C69 C68 -125.6(9) . . . . ?
C55 C56 C69 C70 52.8(12) . . . . ?
C56 C69 C70 C57 4.1(12) . . . . ?
C56 C69 C70 C61 -178.6(7) . . . . ?
C57 C58 C59 C60 -1.2(15) . . . . ?
C58 C57 C70 C61 3.5(13) . . . . ?
C58 C57 C70 C69 -179.1(9) . . . . ?
C58 C59 C60 C61 2.8(14) . . . . ?
C59 C60 C61 C62 178.7(8) . . . . ?
C59 C60 C61 C70 -1.2(13) . . . . ?
C60 C61 C62 C63 178.2(8) . . . . ?
C60 C61 C62 C83 -0.1(12) . . . . ?
C60 C61 C70 C57 -2.0(12) . . . . ?
C60 C61 C70 C69 -179.4(8) . . . . ?
C61 C62 C63 C64 -179.6(9) . . . . ?
C61 C62 C63 C68 2.5(13) . . . . ?
C61 C62 C83 C82 -82.2(11) . . . . ?
C61 C62 C83 C84 95.9(10) . . . . ?
C62 C61 C70 C57 178.2(8) . . . . ?
C62 C61 C70 C69 0.7(12) . . . . ?
C62 C63 C64 C65 178.2(10) . . . . ?
C62 C63 C68 C67 -179.7(9) . . . . ?
C62 C63 C68 C69 -1.9(14) . . . . ?
C62 C83 C84 C71 -1.9(12) . . . . ?
C62 C83 C84 C75 179.0(7) . . . . ?
C63 C62 C83 C82 99.5(10) . . . . ?
C63 C62 C83 C84 -82.4(11) . . . . ?
C63 C64 C65 C66 2.6(19) . . . . ?
C63 C68 C69 C56 179.3(8) . . . . ?
C63 C68 C69 C70 0.8(14) . . . . ?
C64 C63 C68 C67 2.3(15) . . . . ?
C64 C63 C68 C69 -179.9(9) . . . . ?
C64 C65 C66 C67 0(2) . . . . ?
C65 C66 C67 C68 -1.8(19) . . . . ?
C66 C67 C68 C63 0.5(17) . . . . ?
C66 C67 C68 C69 -177.3(11) . . . . ?
C67 C68 C69 C56 -3.0(14) . . . . ?
C67 C68 C69 C70 178.5(9) . . . . ?
C68 C63 C64 C65 -3.9(16) . . . . ?
C68 C69 C70 C57 -177.5(8) . . . . ?
C68 C69 C70 C61 -0.2(12) . . . . ?
C70 C57 C58 C59 -1.9(15) . . . . ?
C70 C61 C62 C63 -1.9(12) . . . . ?
C70 C61 C62 C83 179.8(7) . . . . ?
C71 C72 C73 C74 3.7(13) . . . . ?
C72 C71 C84 C75 -0.5(12) . . . . ?
C72 C71 C84 C83 -179.7(8) . . . . ?
C72 C73 C74 C75 -5.9(14) . . . . ?
C73 C74 C75 C76 179.1(9) . . . . ?
C73 C74 C75 C84 4.8(13) . . . . ?
C74 C75 C76 C77 -173.7(9) . . . . ?
C74 C75 C76 C85 3.1(13) . . . . ?
C74 C75 C84 C71 -1.5(12) . . . . ?
C74 C75 C84 C83 177.7(8) . . . . ?
C75 C76 C77 C78 177.1(9) . . . . ?
C75 C76 C77 C82 -4.5(14) . . . . ?
C75 C76 C85 C86 62.6(15) . . . . ?
C76 C75 C84 C71 -176.0(7) . . . . ?
C76 C75 C84 C83 3.2(12) . . . . ?
C76 C77 C78 C79 176.6(10) . . . . ?
C76 C77 C82 C81 -176.5(9) . . . . ?
C76 C77 C82 C83 4.7(14) . . . . ?
C76 C85 C86 C87 -176.1(10) . . . . ?
C77 C76 C85 C86 -120.5(12) . . . . ?
C77 C78 C79 C80 1.2(19) . . . . ?
C77 C82 C83 C62 177.0(8) . . . . ?
C77 C82 C83 C84 -1.1(13) . . . . ?
C78 C77 C82 C81 2.0(15) . . . . ?
C78 C77 C82 C83 -176.8(9) . . . . ?
C78 C79 C80 C81 -0.5(18) . . . . ?
C79 C80 C81 C82 0.6(17) . . . . ?
C80 C81 C82 C77 -1.4(16) . . . . ?
C80 C81 C82 C83 177.4(10) . . . . ?
C81 C82 C83 C62 -1.7(13) . . . . ?
C81 C82 C83 C84 -179.8(8) . . . . ?
C82 C77 C78 C79 -1.9(17) . . . . ?
C82 C83 C84 C71 176.2(8) . . . . ?
C82 C83 C84 C75 -3.0(12) . . . . ?
C83 C62 C63 C64 -1.2(13) . . . . ?
C83 C62 C63 C68 -179.2(8) . . . . ?
C84 C71 C72 C73 -0.5(13) . . . . ?
C84 C75 C76 C77 0.6(13) . . . . ?
C84 C75 C76 C85 177.3(8) . . . . ?
C85 C76 C77 C78 0.2(15) . . . . ?
C85 C76 C77 C82 178.7(8) . . . . ?
C85 C86 C87 C88 177.5(13) . . . . ?
C85 C86 C87 C91 -7(2) . . . . ?
C86 C87 C88 C89 177.1(11) . . . . ?
C86 C87 C91 C90 -176.5(11) . . . . ?
C87 C88 C89 N2 2(2) . . . . ?
C88 C87 C91 C90 -0.8(19) . . . . ?
C89 N2 C90 C91 6.8(16) . . . . ?
C90 N2 C89 C88 -6.1(16) . . . . ?
C91 C87 C88 C89 2(2) . . . . ?
Co1 O1 C22 O2 -1.2(8) . . . . ?
Co1 O1 C22 C23 179.0(4) . . . . ?
Co1 O2 C22 O1 0.5(10) 7_566 . . . ?
Co1 O2 C22 C23 -179.6(4) 7_566 . . . ?
Co1 O4 C35 O5 -3.3(9) 6_566 . . . ?
Co1 O4 C35 C32 172.7(4) 6_566 . . . ?
Co1 O5 C35 O4 3.5(9) 4_546 . . . ?
Co1 O5 C35 C32 -172.5(4) 4_546 . . . ?
Co1 N1 C1 C2 -175.0(6) . . . . ?
Co1 N1 C5 C4 174.6(7) . . . . ?
O1 C22 C23 C24 175.1(6) . . . . ?
O1 C22 C23 C28 -8.5(9) . . . . ?
O2 C22 C23 C24 -4.8(9) . . . . ?
O2 C22 C23 C28 171.7(6) . . . . ?
N1 C1 C2 C3 0.2(14) . . . . ?
C1 N1 C5 C4 -8.6(13) . . . . ?
C1 C2 C3 C4 -8.2(13) . . . . ?
C1 C2 C3 C6 177.2(8) . . . . ?
C2 C3 C4 C5 7.5(14) . . . . ?
C2 C3 C6 C7 -3.4(15) . . . . ?
C3 C4 C5 N1 1.0(15) . . . . ?
C3 C6 C7 C20 -179.7(8) . . . . ?
C4 C3 C6 C7 -177.8(10) . . . . ?
C5 N1 C1 C2 8.2(12) . . . . ?
C6 C3 C4 C5 -177.7(9) . . . . ?
C6 C7 C20 C19 64.5(14) . . . . ?
C6 C7 C20 C21 -116.9(11) . . . . ?
C7 C20 C21 C8 -1.3(16) . . . . ?
C7 C20 C21 C12 -177.9(9) . . . . ?
C8 C9 C10 C11 -3(2) . . . . ?
C9 C8 C21 C12 -2(2) . . . . ?
C9 C8 C21 C20 -178.4(13) . . . . ?
C9 C10 C11 C12 4(2) . . . . ?
C10 C11 C12 C13 178.2(12) . . . . ?
C10 C11 C12 C21 -4(2) . . . . ?
C11 C12 C13 C13 -1.8(15) . . . 2 ?
C11 C12 C13 C14 -179.2(10) . . . . ?
C11 C12 C21 C8 2.7(18) . . . . ?
C11 C12 C21 C20 179.3(11) . . . . ?
C12 C13 C14 C15 178.2(9) . . . . ?
C12 C13 C14 C19 -1.2(13) . . . . ?
C13 C12 C21 C8 -179.6(11) . . . . ?
C13 C12 C21 C20 -2.9(17) . . . . ?
C13 C13 C14 C15 0.9(13) 2 . . . ?
C13 C13 C14 C19 -178.6(8) 2 . . . ?
C13 C14 C15 C16 -179.2(10) . . . . ?
C13 C14 C19 C18 176.2(8) . . . . ?
C13 C14 C19 C20 -0.9(13) . . . . ?
C14 C15 C16 C17 1.7(17) . . . . ?
C14 C19 C20 C7 179.7(8) . . . . ?
C14 C19 C20 C21 1.1(14) . . . . ?
C15 C14 C19 C18 -3.2(13) . . . . ?
C15 C14 C19 C20 179.7(8) . . . . ?
C15 C16 C17 C18 -0.5(18) . . . . ?
C16 C17 C18 C19 -2.7(17) . . . . ?
C17 C18 C19 C14 4.5(15) . . . . ?
C17 C18 C19 C20 -178.4(10) . . . . ?
C18 C19 C20 C7 2.7(14) . . . . ?
C18 C19 C20 C21 -175.9(9) . . . . ?
C19 C14 C15 C16 0.2(15) . . . . ?
C19 C20 C21 C8 177.4(10) . . . . ?
C19 C20 C21 C12 0.8(15) . . . . ?
C21 C8 C9 C10 2(2) . . . . ?
C21 C12 C13 C13 -179.5(9) . . . 2 ?
C21 C12 C13 C14 3.0(15) . . . . ?
C22 C23 C24 C25 179.0(6) . . . . ?
C22 C23 C28 C27 -179.0(6) . . . . ?
C23 C24 C25 C26 -1.2(11) . . . . ?
C24 C23 C28 C27 -2.5(10) . . . . ?
C24 C25 C26 C27 -0.2(11) . . . . ?
C24 C25 C26 C29 175.1(7) . . . . ?
C25 C26 C27 C28 0.3(11) . . . . ?
C25 C26 C29 C30 14.6(11) . . . . ?
C25 C26 C29 C34 -165.1(7) . . . . ?
C26 C27 C28 C23 1.1(10) . . . . ?
C26 C29 C30 C31 -170.9(7) . . . . ?
C26 C29 C34 C33 172.0(6) . . . . ?
C27 C26 C29 C30 -170.4(7) . . . . ?
C27 C26 C29 C34 9.9(11) . . . . ?
C28 C23 C24 C25 2.5(10) . . . . ?
C29 C26 C27 C28 -174.9(7) . . . . ?
C29 C30 C31 C32 -3.3(12) . . . . ?
C30 C29 C34 C33 -7.6(10) . . . . ?
C30 C31 C32 C33 -3.3(11) . . . . ?
C30 C31 C32 C35 174.9(6) . . . . ?
C31 C32 C33 C34 4.4(10) . . . . ?
C31 C32 C35 O4 -177.4(6) . . . . ?
C31 C32 C35 O5 -1.2(9) . . . . ?
C32 C33 C34 C29 1.2(10) . . . . ?
C33 C32 C35 O4 0.7(9) . . . . ?
C33 C32 C35 O5 177.0(6) . . . . ?
C34 C29 C30 C31 8.7(11) . . . . ?
C35 C32 C33 C34 -173.7(6) . . . . ?
C92 N4 C94 O15 -172.5(11) . . . . ?
C93 N4 C94 O15 0(2) . . . . ?

loop_
_smtbx_masks_void_nr
_smtbx_masks_void_average_x
_smtbx_masks_void_average_y
_smtbx_masks_void_average_z
_smtbx_masks_void_volume
_smtbx_masks_void_count_electrons
_smtbx_masks_void_content
1 -0.958 -0.368 -0.427 10176.6 1756.6 '40 C3H7NO'
